data_9013796
loop_
_publ_author_name
'Abdu, Y. A.'
'Hawthorne, F. C.'

_publ_section_title
;
 Crystal structure and Mossbauer spectroscopy of tschermakite from the ruby
 locality at Fiskenaesset, Greenland
;
_journal_name_full 'The Canadian Mineralogist'
_journal_page_first 917
_journal_page_last 926
_journal_paper_doi 10.3749/canmin.47.4.917
_journal_volume 47
_journal_year 2009
_chemical_compound_source 'Fiskenaesset, Greenland'
_chemical_formula_sum 'Al2.37 Ca1.8 Cr0.2 Fe0.47 H2 K0.1 Mg3.66 Na0.88 O24 Si6.44'
_chemical_name_mineral Tschermakite
_space_group_IT_number 12
_symmetry_space_group_name_Hall '-C 2y'
_symmetry_space_group_name_H-M 'C 1 2/m 1'
_cell_angle_alpha 90
_cell_angle_beta 105.063
_cell_angle_gamma 90
_cell_formula_units_Z 2
_cell_length_a 9.8059
_cell_length_b 17.9721
_cell_length_c 5.3012
_cell_volume 902.144
_database_code_amcsd 0006297
_exptl_crystal_density_diffrn 3.139
_cod_original_formula_sum 'Na.88 K.1 Mg3.66 Fe.47 Al2.37 Cr.2 Ca1.8 Si6.44 O24 H2'
_cod_database_code 9013796

loop_
_space_group_symop_operation_xyz
x,y,z
1/2+x,1/2+y,z
x,-y,z
1/2+x,1/2-y,z
-x,y,-z
1/2-x,1/2+y,-z
-x,-y,-z
1/2-x,1/2-y,-z

loop_
_atom_site_aniso_label
_atom_site_aniso_U_11
_atom_site_aniso_U_22
_atom_site_aniso_U_33
_atom_site_aniso_U_12
_atom_site_aniso_U_13
_atom_site_aniso_U_23
MgM1 0.01010 0.00880 0.00710 0.00000 0.00350 0.00000
FeM1 0.01010 0.00880 0.00710 0.00000 0.00350 0.00000
MgM2 0.00660 0.00670 0.00590 0.00000 0.00200 0.00000
AlM2 0.00660 0.00670 0.00590 0.00000 0.00200 0.00000
CrM2 0.00660 0.00670 0.00590 0.00000 0.00200 0.00000
FeM2 0.00660 0.00670 0.00590 0.00000 0.00200 0.00000
MgM3 0.00880 0.00670 0.00700 0.00000 0.00160 0.00000
AlM3 0.00880 0.00670 0.00700 0.00000 0.00160 0.00000
FeM3 0.00880 0.00670 0.00700 0.00000 0.00160 0.00000
CaM4 0.01330 0.01370 0.01210 0.00000 0.00640 0.00000
NaM4 0.01330 0.01370 0.01210 0.00000 0.00640 0.00000
FeM4 0.01330 0.01370 0.01210 0.00000 0.00640 0.00000
SiT1 0.00740 0.00810 0.00760 -0.00100 0.00190 -0.00040
AlT1 0.00740 0.00810 0.00760 -0.00100 0.00190 -0.00040
SiT2 0.00820 0.00940 0.00800 0.00000 0.00240 0.00080
AlT2 0.00820 0.00940 0.00800 0.00000 0.00240 0.00080
O1 0.01010 0.01670 0.00920 -0.00200 0.00310 -0.00100
O2 0.00730 0.01250 0.01130 0.00040 0.00150 0.00140
O3 0.01050 0.01250 0.01120 0.00000 0.00320 0.00000
O4 0.01550 0.01190 0.01440 -0.00250 0.00670 0.00030
O5 0.01130 0.01710 0.01220 0.00070 0.00150 0.00410
O6 0.01130 0.01740 0.01350 0.00190 0.00360 -0.00460
O7 0.01470 0.01500 0.02190 0.00000 0.00410 0.00000

loop_
_atom_site_label
_atom_site_fract_x
_atom_site_fract_y
_atom_site_fract_z
_atom_site_occupancy
_atom_site_U_iso_or_equiv
_atom_site_type_symbol
_atom_site_attached_hydrogens
NaA2 0.50000 -0.02800 0.00000 0.28000 0.02400 Na 0
NaAm 0.52100 0.00000 0.05600 0.13000 0.02400 Na 0
KAm 0.52100 0.00000 0.05600 0.05000 0.02400 K 0
MgM1 0.00000 0.08899 0.50000 0.93000 0.00840 Mg 0
FeM1 0.00000 0.08899 0.50000 0.07000 0.00840 Fe 0
MgM2 0.00000 0.17630 0.00000 0.48000 0.00630 Mg 0
AlM2 0.00000 0.17630 0.00000 0.38000 0.00630 Al 0
CrM2 0.00000 0.17630 0.00000 0.10000 0.00630 Cr 0
FeM2 0.00000 0.17630 0.00000 0.04000 0.00630 Fe 0
MgM3 0.00000 0.00000 0.00000 0.84000 0.00760 Mg 0
AlM3 0.00000 0.00000 0.00000 0.05000 0.00760 Al 0
FeM3 0.00000 0.00000 0.00000 0.11000 0.00760 Fe 0
CaM4 0.00000 0.27940 0.50000 0.90000 0.01250 Ca 0
NaM4 0.00000 0.27940 0.50000 0.03000 0.01250 Na 0
FeM4 0.00000 0.27940 0.50000 0.07000 0.01250 Fe 0
SiT1 0.28110 0.08569 0.30170 0.67000 0.00770 Si 0
AlT1 0.28110 0.08569 0.30170 0.33000 0.00770 Al 0
SiT2 0.29140 0.17326 0.81360 0.94000 0.00850 Si 0
AlT2 0.29140 0.17326 0.81360 0.06000 0.00850 Al 0
O1 0.10660 0.08940 0.21360 1.00000 0.01190 O 0
O2 0.11890 0.17360 0.73570 1.00000 0.01060 O 0
O3 0.10999 0.00000 0.71460 1.00000 0.01130 O 0
O4 0.36840 0.25100 0.79180 1.00000 0.01340 O 0
O5 0.35095 0.14020 0.11140 1.00000 0.01380 O 0
O6 0.34330 0.11830 0.60450 1.00000 0.01400 O 0
O7 0.33680 0.00000 0.28090 1.00000 0.01730 O 0
H 0.21300 0.00000 0.78200 1.00000 0.06000 H 0

loop_
_cod_changelog_entry_id
_cod_changelog_entry_author
_cod_changelog_entry_date
_cod_changelog_entry_text
1
;cod-tools version 3.8.0
Id: cif_guess_AMCSD_atom_types 9581 2023-05-17 12:35:41Z saulius
;
2023-05-23T09:21:54+03:00
;Derived atom types and hydrogen counts
from atom names that follow the AMCSD naming convention
(Wat == water, O-H == hydroxyl).
;

loop_
_cod_related_entry_id
_cod_related_entry_database
_cod_related_entry_code
1 AMCSD 0006297
